data_2231512
loop_
_publ_author_name
'Shen, Jin-Bei'
'Liu, Jia-Lu'
'Zhao, Guo-Liang'

_publ_section_title
;
 Tetrakis(\m-2-phenoxypropionato)-\k^3^<i>O</i>,<i>O</i>':<i>O</i>';\k^3^<i>O</i>:<i>O</i>,<i>O</i>',\k^4^<i>O</i>:<i>O</i>'-bis[(1,10-phenanthroline-\k^2^<i>N</i>,<i>N</i>')(2-phenoxypropionato-\k^2^<i>O</i>,<i>O</i>')dysprosium(III)]
;
_journal_coeditor_code HB6365
_journal_issue 9
_journal_name_full 'Acta Crystallographica Section E'
_journal_page_first m1320
_journal_paper_doi 10.1107/S1600536811034696
_journal_volume 67
_journal_year 2011
_chemical_formula_iupac '[Dy2 (C9 H9 O3)6 (C12 H8 N2)2]'
_chemical_formula_moiety 'C78 H70 Dy2 N4 O18'
_chemical_formula_sum 'C78 H70 Dy2 N4 O18'
_chemical_formula_weight 1676.38
_chemical_name_systematic
;
Tetrakis(\m-2-phenoxypropionato)-\k^3^<i>O</i>,<i>O</i>':<i>O</i>';
\k^3^<i>O</i>:<i>O</i>,<i>O</i>',\k^4^<i>O</i>:<i>O</i>'-
bis[(1,10-phenanthroline-\k^2^<i>N</i>,<i>N</i>')(2-
phenoxypropionato-\k^2^<i>O</i>,<i>O</i>')dysprosium(III)]
;
_space_group_IT_number 14
_symmetry_cell_setting monoclinic
_symmetry_space_group_name_Hall '-P 2ybc'
_symmetry_space_group_name_H-M 'P 1 21/c 1'
_atom_sites_solution_hydrogens geom
_atom_sites_solution_primary direct
_atom_sites_solution_secondary difmap
_audit_creation_method SHELXL-97
_cell_angle_alpha 90.00
_cell_angle_beta 120.6570(10)
_cell_angle_gamma 90.00
_cell_formula_units_Z 2
_cell_length_a 11.47380(10)
_cell_length_b 25.8057(3)
_cell_length_c 13.8525(2)
_cell_measurement_reflns_used 9890
_cell_measurement_temperature 296(2)
_cell_measurement_theta_max 25.00
_cell_measurement_theta_min 1.58
_cell_volume 3528.32(8)
_computing_cell_refinement 'SAINT (Bruker, 2006)'
_computing_data_collection 'APEX2 (Bruker, 2006)'
_computing_data_reduction 'SAINT (Bruker, 2006)'
_computing_molecular_graphics 'SHELXTL (Sheldrick, 2008)'
_computing_publication_material 'SHELXL97 (Sheldrick, 2008)'
_computing_structure_refinement 'SHELXL97 (Sheldrick, 2008)'
_computing_structure_solution 'SHELXS97 (Sheldrick, 2008)'
_diffrn_ambient_temperature 296(2)
_diffrn_measured_fraction_theta_full 1.000
_diffrn_measured_fraction_theta_max 1.000
_diffrn_measurement_device_type 'Bruker APEXII CCD'
_diffrn_measurement_method '\f and \w'
_diffrn_radiation_monochromator graphite
_diffrn_radiation_source 'fine-focus sealed tube'
_diffrn_radiation_type MoK\a
_diffrn_radiation_wavelength 0.71073
_diffrn_reflns_av_R_equivalents 0.0427
_diffrn_reflns_av_sigmaI/netI 0.0256
_diffrn_reflns_limit_h_max 13
_diffrn_reflns_limit_h_min -13
_diffrn_reflns_limit_k_max 30
_diffrn_reflns_limit_k_min -30
_diffrn_reflns_limit_l_max 16
_diffrn_reflns_limit_l_min -16
_diffrn_reflns_number 47810
_diffrn_reflns_theta_full 25.00
_diffrn_reflns_theta_max 25.00
_diffrn_reflns_theta_min 1.58
_exptl_absorpt_coefficient_mu 2.177
_exptl_absorpt_correction_T_max 0.840
_exptl_absorpt_correction_T_min 0.710
_exptl_absorpt_correction_type multi-scan
_exptl_absorpt_process_details '(SADABS; Sheldrick, 1996)'
_exptl_crystal_colour colourless
_exptl_crystal_density_diffrn 1.578
_exptl_crystal_density_method 'not measured'
_exptl_crystal_description block
_exptl_crystal_F_000 1684
_exptl_crystal_size_max 0.32
_exptl_crystal_size_mid 0.14
_exptl_crystal_size_min 0.08
_refine_diff_density_max 0.756
_refine_diff_density_min -0.494
_refine_ls_extinction_method none
_refine_ls_goodness_of_fit_ref 1.048
_refine_ls_hydrogen_treatment constr
_refine_ls_matrix_type full
_refine_ls_number_parameters 463
_refine_ls_number_reflns 6224
_refine_ls_number_restraints 0
_refine_ls_restrained_S_all 1.048
_refine_ls_R_factor_all 0.0357
_refine_ls_R_factor_gt 0.0245
_refine_ls_shift/su_max 0.002
_refine_ls_shift/su_mean 0.000
_refine_ls_structure_factor_coef Fsqd
_refine_ls_weighting_details 'calc w=1/[\s^2^(Fo^2^)+(0.0204P)^2^+2.0937P] where P=(Fo^2^+2Fc^2^)/3'
_refine_ls_weighting_scheme calc
_refine_ls_wR_factor_gt 0.0503
_refine_ls_wR_factor_ref 0.0534
_reflns_number_gt 5057
_reflns_number_total 6224
_reflns_threshold_expression I>2\s(I)
_cod_data_source_file hb6365.cif
_cod_data_source_block I
_cod_original_cell_volume 3528.32(7)
_cod_original_sg_symbol_H-M 'P 21/c'
_cod_database_code 2231512
_cod_database_fobs_code 2231512

loop_
_symmetry_equiv_pos_as_xyz
'x, y, z'
'-x, y+1/2, -z+1/2'
'-x, -y, -z'
'x, -y-1/2, z-1/2'

loop_
_atom_site_type_symbol
_atom_site_label
_atom_site_fract_x
_atom_site_fract_y
_atom_site_fract_z
_atom_site_U_iso_or_equiv
_atom_site_adp_type
_atom_site_calc_flag
_atom_site_refinement_flags
_atom_site_occupancy
_atom_site_symmetry_multiplicity
Dy Dy1 0.453434(12) 0.502684(5) 0.840438(10) 0.02670(5) Uani d . 1 1
O O1 0.6186(2) 0.51253(8) 0.78321(18) 0.0434(5) Uani d . 1 1
O O2 0.5317(2) 0.58487(8) 0.80244(17) 0.0396(5) Uani d . 1 1
O O3 0.5945(2) 0.63358(8) 0.65590(18) 0.0525(6) Uani d . 1 1
O O4 0.5818(2) 0.43014(7) 0.93621(16) 0.0378(5) Uani d . 1 1
O O6 0.8286(2) 0.34859(9) 1.15437(19) 0.0545(6) Uani d . 1 1
O O7 0.24603(19) 0.45817(7) 0.80147(15) 0.0351(5) Uani d . 1 1
O O8 0.38341(19) 0.46859(7) 0.98205(15) 0.0347(5) Uani d . 1 1
O O9 0.0919(2) 0.38935(8) 0.84166(18) 0.0428(5) Uani d . 1 1
N N1 0.3810(2) 0.43228(9) 0.68656(19) 0.0324(6) Uani d . 1 1
N N2 0.2821(2) 0.53041(9) 0.64369(19) 0.0327(6) Uani d . 1 1
C C1 0.6015(3) 0.56069(13) 0.7717(2) 0.0366(7) Uani d . 1 1
C C2 0.6729(3) 0.59088(13) 0.7208(3) 0.0461(8) Uani d . 1 1
H H2A 0.6912 0.5677 0.6741 0.055 Uiso calc R 1 1
C C3 0.8052(4) 0.61361(16) 0.8136(3) 0.0701(12) Uani d . 1 1
H H3A 0.8499 0.6317 0.7810 0.105 Uiso calc R 1 1
H H3B 0.8626 0.5862 0.8607 0.105 Uiso calc R 1 1
H H3C 0.7867 0.6373 0.8576 0.105 Uiso calc R 1 1
C C4 0.4858(3) 0.62449(13) 0.5497(3) 0.0445(8) Uani d . 1 1
C C5 0.4495(4) 0.57701(14) 0.4988(3) 0.0523(9) Uani d . 1 1
H H5A 0.4959 0.5473 0.5373 0.063 Uiso calc R 1 1
C C6 0.3424(4) 0.57372(17) 0.3886(3) 0.0648(11) Uani d . 1 1
H H6A 0.3185 0.5417 0.3527 0.078 Uiso calc R 1 1
C C7 0.2717(4) 0.6172(2) 0.3327(3) 0.0696(12) Uani d . 1 1
H H7A 0.1996 0.6148 0.2593 0.084 Uiso calc R 1 1
C C8 0.3082(4) 0.66421(18) 0.3855(4) 0.0695(12) Uani d . 1 1
H H8A 0.2607 0.6938 0.3474 0.083 Uiso calc R 1 1
C C9 0.4138(4) 0.66828(14) 0.4940(3) 0.0570(10) Uani d . 1 1
H H9A 0.4369 0.7003 0.5297 0.068 Uiso calc R 1 1
C C10 0.6565(3) 0.41422(10) 1.0358(2) 0.0310(7) Uani d . 1 1
C C11 0.7397(3) 0.36640(12) 1.0443(3) 0.0409(8) Uani d . 1 1
H H11A 0.6765 0.3383 1.0024 0.049 Uiso calc R 1 1
C C12 0.8235(4) 0.37670(15) 0.9910(3) 0.0615(10) Uani d . 1 1
H H12A 0.8721 0.3458 0.9941 0.092 Uiso calc R 1 1
H H12B 0.8868 0.4041 1.0309 0.092 Uiso calc R 1 1
H H12C 0.7653 0.3867 0.9142 0.092 Uiso calc R 1 1
C C13 0.7780(4) 0.31777(12) 1.2062(3) 0.0483(9) Uani d . 1 1
C C14 0.6469(4) 0.31529(13) 1.1806(3) 0.0580(10) Uani d . 1 1
H H14A 0.5802 0.3334 1.1192 0.070 Uiso calc R 1 1
C C15 0.6133(5) 0.28599(16) 1.2454(5) 0.0848(14) Uani d . 1 1
H H15A 0.5238 0.2845 1.2282 0.102 Uiso calc R 1 1
C C16 0.7106(8) 0.25915(19) 1.3345(5) 0.1028(19) Uani d . 1 1
H H16A 0.6872 0.2396 1.3785 0.123 Uiso calc R 1 1
C C17 0.8423(7) 0.26066(17) 1.3603(4) 0.0971(18) Uani d . 1 1
H H17A 0.9079 0.2415 1.4204 0.117 Uiso calc R 1 1
C C18 0.8778(4) 0.29032(14) 1.2974(3) 0.0677(12) Uani d . 1 1
H H18A 0.9677 0.2921 1.3155 0.081 Uiso calc R 1 1
C C19 0.2736(3) 0.45226(10) 0.9000(2) 0.0284(6) Uani d . 1 1
C C20 0.1737(3) 0.42670(11) 0.9256(2) 0.0351(7) Uani d . 1 1
H H20A 0.2227 0.4098 0.9992 0.042 Uiso calc R 1 1
C C21 0.0777(3) 0.46674(14) 0.9259(3) 0.0513(9) Uani d . 1 1
H H21A 0.0140 0.4502 0.9412 0.077 Uiso calc R 1 1
H H21B 0.0300 0.4833 0.8538 0.077 Uiso calc R 1 1
H H21C 0.1283 0.4922 0.9827 0.077 Uiso calc R 1 1
C C22 0.1558(3) 0.34625(12) 0.8335(3) 0.0464(9) Uani d . 1 1
C C23 0.0787(4) 0.31532(14) 0.7417(3) 0.0624(11) Uani d . 1 1
H H23A -0.0101 0.3246 0.6897 0.075 Uiso calc R 1 1
C C24 0.1336(5) 0.27023(16) 0.7269(4) 0.0831(14) Uani d . 1 1
H H24A 0.0814 0.2494 0.6645 0.100 Uiso calc R 1 1
C C25 0.2633(5) 0.25611(16) 0.8029(4) 0.0919(16) Uani d . 1 1
H H25A 0.3003 0.2260 0.7925 0.110 Uiso calc R 1 1
C C26 0.3375(5) 0.28667(17) 0.8938(5) 0.1056(19) Uani d . 1 1
H H26A 0.4250 0.2766 0.9472 0.127 Uiso calc R 1 1
C C27 0.2861(4) 0.33248(15) 0.9089(4) 0.0812(15) Uani d . 1 1
H H27A 0.3400 0.3537 0.9700 0.097 Uiso calc R 1 1
C C28 0.4289(3) 0.38448(12) 0.7054(3) 0.0426(8) Uani d . 1 1
H H28A 0.5034 0.3769 0.7756 0.051 Uiso calc R 1 1
C C29 0.3745(4) 0.34462(13) 0.6264(3) 0.0553(10) Uani d . 1 1
H H29A 0.4127 0.3117 0.6436 0.066 Uiso calc R 1 1
C C30 0.2646(3) 0.35470(13) 0.5238(3) 0.0503(9) Uani d . 1 1
H H30A 0.2263 0.3285 0.4704 0.060 Uiso calc R 1 1
C C31 0.0942(3) 0.41847(14) 0.3935(3) 0.0485(9) Uani d . 1 1
H H31A 0.0510 0.3931 0.3388 0.058 Uiso calc R 1 1
C C32 0.0467(3) 0.46716(14) 0.3716(3) 0.0454(8) Uani d . 1 1
H H32A -0.0284 0.4749 0.3020 0.055 Uiso calc R 1 1
C C33 0.0656(3) 0.55867(13) 0.4337(3) 0.0433(8) Uani d . 1 1
H H33A -0.0074 0.5684 0.3645 0.052 Uiso calc R 1 1
C C34 0.1306(3) 0.59444(13) 0.5165(3) 0.0447(8) Uani d . 1 1
H H34A 0.1040 0.6290 0.5040 0.054 Uiso calc R 1 1
C C35 0.2374(3) 0.57857(12) 0.6203(2) 0.0383(7) Uani d . 1 1
H H35A 0.2798 0.6034 0.6765 0.046 Uiso calc R 1 1
C C36 0.2097(3) 0.40457(12) 0.4990(3) 0.0398(8) Uani d . 1 1
C C37 0.2721(3) 0.44260(11) 0.5833(2) 0.0313(7) Uani d . 1 1
C C38 0.1095(3) 0.50737(12) 0.4535(2) 0.0368(7) Uani d . 1 1
C C39 0.2203(3) 0.49463(11) 0.5605(2) 0.0316(7) Uani d . 1 1
O O5 0.66605(19) 0.43284(7) 1.12245(15) 0.0339(5) Uani d . 1 1

loop_
_atom_site_aniso_label
_atom_site_aniso_U_11
_atom_site_aniso_U_22
_atom_site_aniso_U_33
_atom_site_aniso_U_12
_atom_site_aniso_U_13
_atom_site_aniso_U_23
Dy1 0.02533(8) 0.02954(8) 0.02117(7) 0.00035(6) 0.00892(6) 0.00075(6)
O1 0.0494(14) 0.0361(13) 0.0527(14) 0.0023(10) 0.0320(12) 0.0056(10)
O2 0.0366(13) 0.0382(12) 0.0437(13) -0.0001(10) 0.0202(11) 0.0038(10)
O3 0.0620(16) 0.0452(14) 0.0407(13) -0.0113(11) 0.0193(12) 0.0073(10)
O4 0.0455(13) 0.0359(11) 0.0262(11) 0.0119(10) 0.0140(10) 0.0033(9)
O6 0.0462(15) 0.0519(14) 0.0520(15) 0.0093(11) 0.0153(12) 0.0090(11)
O7 0.0322(12) 0.0440(12) 0.0247(11) -0.0062(9) 0.0114(9) -0.0027(9)
O8 0.0288(11) 0.0389(12) 0.0263(11) -0.0038(9) 0.0067(9) -0.0005(9)
O9 0.0275(12) 0.0396(13) 0.0488(13) -0.0041(10) 0.0105(10) 0.0008(10)
N1 0.0328(14) 0.0361(14) 0.0268(13) 0.0017(11) 0.0140(11) 0.0000(10)
N2 0.0316(14) 0.0359(14) 0.0276(13) -0.0011(11) 0.0128(11) 0.0004(11)
C1 0.0288(17) 0.049(2) 0.0237(16) -0.0053(15) 0.0078(14) 0.0047(14)
C2 0.046(2) 0.051(2) 0.0406(19) -0.0046(16) 0.0222(17) 0.0091(16)
C3 0.046(2) 0.101(3) 0.052(2) -0.023(2) 0.0169(19) 0.016(2)
C4 0.048(2) 0.052(2) 0.0347(18) -0.0060(16) 0.0219(17) 0.0071(15)
C5 0.054(2) 0.055(2) 0.045(2) 0.0009(18) 0.0238(18) 0.0013(17)
C6 0.060(3) 0.083(3) 0.050(2) -0.010(2) 0.027(2) -0.019(2)
C7 0.049(2) 0.117(4) 0.039(2) -0.002(3) 0.0195(19) 0.009(2)
C8 0.056(3) 0.081(3) 0.066(3) 0.008(2) 0.027(2) 0.030(2)
C9 0.061(3) 0.050(2) 0.061(2) -0.0015(18) 0.031(2) 0.0117(18)
C10 0.0313(17) 0.0276(15) 0.0307(17) -0.0014(12) 0.0133(14) 0.0010(12)
C11 0.0383(19) 0.0416(18) 0.0350(17) 0.0110(14) 0.0130(15) 0.0021(14)
C12 0.050(2) 0.071(3) 0.069(3) 0.0174(19) 0.035(2) 0.007(2)
C13 0.064(3) 0.0311(18) 0.051(2) 0.0070(17) 0.031(2) 0.0046(15)
C14 0.065(3) 0.038(2) 0.069(3) 0.0000(18) 0.033(2) 0.0031(18)
C15 0.108(4) 0.052(3) 0.124(4) -0.005(3) 0.081(4) -0.003(3)
C16 0.183(7) 0.060(3) 0.101(4) 0.001(4) 0.098(5) 0.013(3)
C17 0.144(5) 0.059(3) 0.053(3) 0.004(3) 0.025(3) 0.018(2)
C18 0.073(3) 0.041(2) 0.064(3) 0.0025(19) 0.016(2) 0.0033(19)
C19 0.0257(16) 0.0265(15) 0.0291(16) 0.0027(12) 0.0113(14) -0.0003(12)
C20 0.0312(17) 0.0406(17) 0.0306(16) -0.0025(14) 0.0137(14) 0.0023(13)
C21 0.047(2) 0.063(2) 0.058(2) 0.0026(18) 0.0369(19) 0.0013(18)
C22 0.038(2) 0.0361(18) 0.054(2) -0.0052(15) 0.0153(17) 0.0058(15)
C23 0.057(2) 0.055(2) 0.058(2) -0.0035(19) 0.017(2) -0.0062(19)
C24 0.094(4) 0.054(3) 0.075(3) -0.009(2) 0.024(3) -0.019(2)
C25 0.092(4) 0.049(3) 0.111(4) 0.009(2) 0.034(3) -0.019(3)
C26 0.075(3) 0.058(3) 0.130(4) 0.022(2) 0.013(3) -0.020(3)
C27 0.055(3) 0.048(2) 0.091(3) 0.0095(19) 0.001(2) -0.016(2)
C28 0.044(2) 0.0434(19) 0.0331(17) 0.0058(15) 0.0142(15) -0.0015(14)
C29 0.067(3) 0.0393(19) 0.056(2) 0.0042(17) 0.029(2) -0.0084(16)
C30 0.055(2) 0.048(2) 0.043(2) -0.0107(17) 0.0217(18) -0.0172(16)
C31 0.047(2) 0.063(2) 0.0309(18) -0.0149(18) 0.0162(16) -0.0160(16)
C32 0.039(2) 0.067(2) 0.0246(17) -0.0079(17) 0.0119(15) -0.0001(16)
C33 0.0367(19) 0.057(2) 0.0293(17) 0.0050(16) 0.0117(15) 0.0118(15)
C34 0.045(2) 0.047(2) 0.0380(18) 0.0113(16) 0.0185(16) 0.0110(15)
C35 0.0413(19) 0.0390(18) 0.0293(16) 0.0033(14) 0.0142(15) 0.0022(13)
C36 0.0402(19) 0.0454(19) 0.0343(17) -0.0115(15) 0.0194(15) -0.0095(14)
C37 0.0316(17) 0.0387(17) 0.0282(16) -0.0058(13) 0.0185(14) -0.0044(13)
C38 0.0293(16) 0.055(2) 0.0247(15) -0.0046(14) 0.0127(13) 0.0020(14)
C39 0.0297(16) 0.0407(17) 0.0253(14) -0.0014(13) 0.0148(13) 0.0027(13)
O5 0.0376(12) 0.0351(11) 0.0260(11) 0.0050(9) 0.0141(9) 0.0009(9)

loop_
_atom_type_symbol
_atom_type_description
_atom_type_scat_dispersion_real
_atom_type_scat_dispersion_imag
_atom_type_scat_source
C C 0.0033 0.0016 'International Tables Vol C Tables 4.2.6.8 and 6.1.1.4'
H H 0.0000 0.0000 'International Tables Vol C Tables 4.2.6.8 and 6.1.1.4'
Dy Dy -0.1892 4.4098 'International Tables Vol C Tables 4.2.6.8 and 6.1.1.4'
N N 0.0061 0.0033 'International Tables Vol C Tables 4.2.6.8 and 6.1.1.4'
O O 0.0106 0.0060 'International Tables Vol C Tables 4.2.6.8 and 6.1.1.4'

loop_
_geom_angle_atom_site_label_1
_geom_angle_atom_site_label_2
_geom_angle_atom_site_label_3
_geom_angle_site_symmetry_1
_geom_angle_site_symmetry_3
_geom_angle
O8 Dy1 O4 3_667 . 73.74(7)
O8 Dy1 O5 3_667 3_667 77.87(7)
O4 Dy1 O5 . 3_667 134.95(7)
O8 Dy1 O1 3_667 . 88.29(7)
O4 Dy1 O1 . . 84.10(7)
O5 Dy1 O1 3_667 . 129.42(7)
O8 Dy1 O7 3_667 . 123.51(7)
O4 Dy1 O7 . . 90.56(7)
O5 Dy1 O7 3_667 . 76.83(7)
O1 Dy1 O7 . . 144.82(7)
O8 Dy1 O2 3_667 . 76.51(7)
O4 Dy1 O2 . . 128.28(7)
O5 Dy1 O2 3_667 . 75.89(7)
O1 Dy1 O2 . . 53.54(7)
O7 Dy1 O2 . . 141.10(7)
O8 Dy1 N2 3_667 . 144.82(7)
O4 Dy1 N2 . . 139.62(7)
O5 Dy1 N2 3_667 . 79.44(7)
O1 Dy1 N2 . . 85.71(8)
O7 Dy1 N2 . . 76.07(7)
O2 Dy1 N2 . . 72.09(7)
O8 Dy1 N1 3_667 . 147.16(7)
O4 Dy1 N1 . . 75.53(7)
O5 Dy1 N1 3_667 . 133.69(7)
O1 Dy1 N1 . . 77.28(7)
O7 Dy1 N1 . . 67.74(7)
O2 Dy1 N1 . . 115.25(7)
N2 Dy1 N1 . . 64.11(7)
O8 Dy1 O8 3_667 . 72.80(7)
O4 Dy1 O8 . . 69.56(7)
O5 Dy1 O8 3_667 . 69.02(6)
O1 Dy1 O8 . . 150.83(7)
O7 Dy1 O8 . . 51.08(6)
O2 Dy1 O8 . . 137.15(7)
N2 Dy1 O8 . . 122.48(7)
N1 Dy1 O8 . . 106.73(7)
O8 Dy1 C1 3_667 . 83.52(8)
O4 Dy1 C1 . . 107.99(9)
O5 Dy1 C1 3_667 . 102.64(9)
O1 Dy1 C1 . . 26.90(8)
O7 Dy1 C1 . . 151.28(7)
O2 Dy1 C1 . . 26.79(8)
N2 Dy1 C1 . . 75.64(8)
N1 Dy1 C1 . . 95.25(9)
O8 Dy1 C1 . . 155.99(7)
O8 Dy1 C19 3_667 . 98.53(7)
O4 Dy1 C19 . . 79.17(7)
O5 Dy1 C19 3_667 . 71.26(7)
O1 Dy1 C19 . . 159.31(7)
O7 Dy1 C19 . . 25.19(7)
O2 Dy1 C19 . . 147.06(7)
N2 Dy1 C19 . . 99.19(8)
N1 Dy1 C19 . . 86.74(8)
O8 Dy1 C19 . . 25.89(6)
C1 Dy1 C19 . . 172.83(9)
O8 Dy1 Dy1 3_667 3_667 38.94(5)
O4 Dy1 Dy1 . 3_667 66.85(5)
O5 Dy1 Dy1 3_667 3_667 69.01(4)
O1 Dy1 Dy1 . 3_667 123.85(5)
O7 Dy1 Dy1 . 3_667 84.77(4)
O2 Dy1 Dy1 . 3_667 110.26(5)
N2 Dy1 Dy1 . 3_667 146.11(6)
N1 Dy1 Dy1 . 3_667 132.80(5)
O8 Dy1 Dy1 . 3_667 33.87(4)
C1 Dy1 Dy1 . 3_667 122.35(6)
C19 Dy1 Dy1 . 3_667 59.65(5)
C1 O1 Dy1 . . 92.75(19)
C1 O2 Dy1 . . 90.56(18)
C4 O3 C2 . . 118.7(3)
C10 O4 Dy1 . . 139.55(18)
C13 O6 C11 . . 119.1(3)
C19 O7 Dy1 . . 98.10(16)
C19 O8 Dy1 . 3_667 162.47(19)
C19 O8 Dy1 . . 89.09(16)
Dy1 O8 Dy1 3_667 . 107.20(7)
C22 O9 C20 . . 117.3(2)
C28 N1 C37 . . 117.2(3)
C28 N1 Dy1 . . 124.38(19)
C37 N1 Dy1 . . 117.64(18)
C35 N2 C39 . . 117.5(2)
C35 N2 Dy1 . . 121.60(19)
C39 N2 Dy1 . . 120.41(18)
O2 C1 O1 . . 122.5(3)
O2 C1 C2 . . 119.2(3)
O1 C1 C2 . . 118.3(3)
O2 C1 Dy1 . . 62.65(16)
O1 C1 Dy1 . . 60.35(16)
C2 C1 Dy1 . . 173.9(2)
O3 C2 C3 . . 105.9(3)
O3 C2 C1 . . 111.8(3)
C3 C2 C1 . . 110.1(3)
O3 C2 H2A . . 109.7
C3 C2 H2A . . 109.7
C1 C2 H2A . . 109.7
C2 C3 H3A . . 109.5
C2 C3 H3B . . 109.5
H3A C3 H3B . . 109.5
C2 C3 H3C . . 109.5
H3A C3 H3C . . 109.5
H3B C3 H3C . . 109.5
C5 C4 O3 . . 125.0(3)
C5 C4 C9 . . 120.4(3)
O3 C4 C9 . . 114.5(3)
C4 C5 C6 . . 119.1(3)
C4 C5 H5A . . 120.4
C6 C5 H5A . . 120.4
C7 C6 C5 . . 120.5(4)
C7 C6 H6A . . 119.7
C5 C6 H6A . . 119.7
C8 C7 C6 . . 119.5(4)
C8 C7 H7A . . 120.3
C6 C7 H7A . . 120.3
C7 C8 C9 . . 120.9(4)
C7 C8 H8A . . 119.6
C9 C8 H8A . . 119.6
C8 C9 C4 . . 119.5(4)
C8 C9 H9A . . 120.2
C4 C9 H9A . . 120.2
O5 C10 O4 . . 127.1(3)
O5 C10 C11 . . 119.5(2)
O4 C10 C11 . . 113.3(3)
O6 C11 C12 . . 107.3(3)
O6 C11 C10 . . 115.2(3)
C12 C11 C10 . . 110.5(3)
O6 C11 H11A . . 107.9
C12 C11 H11A . . 107.9
C10 C11 H11A . . 107.9
C11 C12 H12A . . 109.5
C11 C12 H12B . . 109.5
H12A C12 H12B . . 109.5
C11 C12 H12C . . 109.5
H12A C12 H12C . . 109.5
H12B C12 H12C . . 109.5
C14 C13 O6 . . 126.4(3)
C14 C13 C18 . . 120.1(4)
O6 C13 C18 . . 113.3(4)
C13 C14 C15 . . 119.9(4)
C13 C14 H14A . . 120.1
C15 C14 H14A . . 120.1
C16 C15 C14 . . 120.1(5)
C16 C15 H15A . . 119.9
C14 C15 H15A . . 119.9
C15 C16 C17 . . 120.6(5)
C15 C16 H16A . . 119.7
C17 C16 H16A . . 119.7
C16 C17 C18 . . 119.9(5)
C16 C17 H17A . . 120.0
C18 C17 H17A . . 120.0
C17 C18 C13 . . 119.3(5)
C17 C18 H18A . . 120.4
C13 C18 H18A . . 120.4
O7 C19 O8 . . 121.7(3)
O7 C19 C20 . . 120.8(2)
O8 C19 C20 . . 117.5(2)
O7 C19 Dy1 . . 56.71(14)
O8 C19 Dy1 . . 65.02(15)
C20 C19 Dy1 . . 177.16(19)
O9 C20 C21 . . 106.6(2)
O9 C20 C19 . . 111.3(2)
C21 C20 C19 . . 110.0(2)
O9 C20 H20A . . 109.6
C21 C20 H20A . . 109.6
C19 C20 H20A . . 109.6
C20 C21 H21A . . 109.5
C20 C21 H21B . . 109.5
H21A C21 H21B . . 109.5
C20 C21 H21C . . 109.5
H21A C21 H21C . . 109.5
H21B C21 H21C . . 109.5
C27 C22 O9 . . 125.0(3)
C27 C22 C23 . . 119.6(3)
O9 C22 C23 . . 115.4(3)
C22 C23 C24 . . 119.8(4)
C22 C23 H23A . . 120.1
C24 C23 H23A . . 120.1
C25 C24 C23 . . 120.6(4)
C25 C24 H24A . . 119.7
C23 C24 H24A . . 119.7
C26 C25 C24 . . 118.9(4)
C26 C25 H25A . . 120.6
C24 C25 H25A . . 120.6
C25 C26 C27 . . 121.5(4)
C25 C26 H26A . . 119.2
C27 C26 H26A . . 119.2
C22 C27 C26 . . 119.5(4)
C22 C27 H27A . . 120.3
C26 C27 H27A . . 120.3
N1 C28 C29 . . 123.9(3)
N1 C28 H28A . . 118.0
C29 C28 H28A . . 118.0
C30 C29 C28 . . 119.0(3)
C30 C29 H29A . . 120.5
C28 C29 H29A . . 120.5
C29 C30 C36 . . 119.7(3)
C29 C30 H30A . . 120.2
C36 C30 H30A . . 120.2
C32 C31 C36 . . 121.6(3)
C32 C31 H31A . . 119.2
C36 C31 H31A . . 119.2
C31 C32 C38 . . 121.1(3)
C31 C32 H32A . . 119.4
C38 C32 H32A . . 119.4
C34 C33 C38 . . 119.4(3)
C34 C33 H33A . . 120.3
C38 C33 H33A . . 120.3
C33 C34 C35 . . 119.1(3)
C33 C34 H34A . . 120.5
C35 C34 H34A . . 120.5
N2 C35 C34 . . 123.9(3)
N2 C35 H35A . . 118.1
C34 C35 H35A . . 118.1
C30 C36 C37 . . 117.6(3)
C30 C36 C31 . . 123.3(3)
C37 C36 C31 . . 119.1(3)
N1 C37 C36 . . 122.7(3)
N1 C37 C39 . . 117.9(2)
C36 C37 C39 . . 119.4(3)
C33 C38 C39 . . 118.0(3)
C33 C38 C32 . . 123.2(3)
C39 C38 C32 . . 118.9(3)
N2 C39 C38 . . 122.1(3)
N2 C39 C37 . . 118.0(2)
C38 C39 C37 . . 119.8(3)
C10 O5 Dy1 . 3_667 134.66(18)

loop_
_geom_bond_atom_site_label_1
_geom_bond_atom_site_label_2
_geom_bond_site_symmetry_2
_geom_bond_distance
_geom_bond_publ_flag
Dy1 O8 3_667 2.3252(18) y
Dy1 O4 . 2.3328(18) y
Dy1 O5 3_667 2.3731(19) y
Dy1 O1 . 2.412(2) y
Dy1 O7 . 2.4421(19) y
Dy1 O2 . 2.462(2) y
Dy1 N2 . 2.518(2) y
Dy1 N1 . 2.594(2) y
Dy1 O8 . 2.622(2) y
Dy1 Dy1 3_667 3.9857(3) ?
O1 C1 . 1.256(4) ?
O2 C1 . 1.249(4) ?
O3 C4 . 1.379(4) ?
O3 C2 . 1.417(4) ?
O4 C10 . 1.265(3) ?
O6 C13 . 1.382(4) ?
O6 C11 . 1.411(4) ?
O7 C19 . 1.243(3) ?
O8 C19 . 1.263(3) ?
O8 Dy1 3_667 2.3252(18) ?
O9 C22 . 1.368(4) ?
O9 C20 . 1.431(3) ?
N1 C28 . 1.321(4) ?
N1 C37 . 1.362(3) ?
N2 C35 . 1.320(4) ?
N2 C39 . 1.360(4) ?
C1 C2 . 1.537(4) ?
C2 C3 . 1.520(5) ?
C2 H2A . 0.9800 ?
C3 H3A . 0.9600 ?
C3 H3B . 0.9600 ?
C3 H3C . 0.9600 ?
C4 C5 . 1.369(5) ?
C4 C9 . 1.380(5) ?
C5 C6 . 1.391(5) ?
C5 H5A . 0.9300 ?
C6 C7 . 1.370(5) ?
C6 H6A . 0.9300 ?
C7 C8 . 1.368(6) ?
C7 H7A . 0.9300 ?
C8 C9 . 1.371(5) ?
C8 H8A . 0.9300 ?
C9 H9A . 0.9300 ?
C10 O5 . 1.245(3) ?
C10 C11 . 1.528(4) ?
C11 C12 . 1.504(5) ?
C11 H11A . 0.9800 ?
C12 H12A . 0.9600 ?
C12 H12B . 0.9600 ?
C12 H12C . 0.9600 ?
C13 C14 . 1.359(5) ?
C13 C18 . 1.391(5) ?
C14 C15 . 1.370(5) ?
C14 H14A . 0.9300 ?
C15 C16 . 1.358(7) ?
C15 H15A . 0.9300 ?
C16 C17 . 1.365(7) ?
C16 H16A . 0.9300 ?
C17 C18 . 1.368(6) ?
C17 H17A . 0.9300 ?
C18 H18A . 0.9300 ?
C19 C20 . 1.514(4) ?
C20 C21 . 1.511(4) ?
C20 H20A . 0.9800 ?
C21 H21A . 0.9600 ?
C21 H21B . 0.9600 ?
C21 H21C . 0.9600 ?
C22 C27 . 1.364(5) ?
C22 C23 . 1.375(5) ?
C23 C24 . 1.388(5) ?
C23 H23A . 0.9300 ?
C24 C25 . 1.364(6) ?
C24 H24A . 0.9300 ?
C25 C26 . 1.356(6) ?
C25 H25A . 0.9300 ?
C26 C27 . 1.384(5) ?
C26 H26A . 0.9300 ?
C27 H27A . 0.9300 ?
C28 C29 . 1.396(4) ?
C28 H28A . 0.9300 ?
C29 C30 . 1.360(5) ?
C29 H29A . 0.9300 ?
C30 C36 . 1.397(4) ?
C30 H30A . 0.9300 ?
C31 C32 . 1.341(5) ?
C31 C36 . 1.430(4) ?
C31 H31A . 0.9300 ?
C32 C38 . 1.432(4) ?
C32 H32A . 0.9300 ?
C33 C34 . 1.361(4) ?
C33 C38 . 1.393(4) ?
C33 H33A . 0.9300 ?
C34 C35 . 1.393(4) ?
C34 H34A . 0.9300 ?
C35 H35A . 0.9300 ?
C36 C37 . 1.410(4) ?
C37 C39 . 1.437(4) ?
C38 C39 . 1.414(4) ?
O5 Dy1 3_667 2.3731(19) ?
